data_7232393
loop_
_publ_author_name
'Das, Dhiraj'
'Roy Choudhury, Angshuman'

_publ_section_title
;
 Water-assisted ground state intra-molecular proton transfer in
 2,5-dihydroxy-substituted azobenzenes: experimental and computational
 studies
;
_journal_issue 14
_journal_name_full CrystEngComm
_journal_page_first 2373
_journal_paper_doi 10.1039/C8CE01878B
_journal_volume 21
_journal_year 2019
_chemical_formula_moiety 'C13 H9 N3 O2, C3 H7 N O'
_chemical_formula_sum 'C16 H16 N4 O3'
_chemical_formula_weight 312.33
_space_group_crystal_system triclinic
_space_group_IT_number 2
_space_group_name_Hall '-P 1'
_space_group_name_H-M_alt 'P -1'
_symmetry_space_group_name_Hall '-P 1'
_symmetry_space_group_name_H-M 'P -1'
_atom_sites_solution_hydrogens mixed
_atom_sites_solution_primary dual
_audit_creation_date 2018-11-02
_audit_creation_method
;
Olex2 1.2
(compiled 2018.05.29 svn.r3508 for OlexSys, GUI svn.r5506)
;
_audit_update_record
;
2018-11-02 deposited with the CCDC.    2019-02-19 downloaded from the CCDC.
;
_cell_angle_alpha 105.738(2)
_cell_angle_beta 94.770(2)
_cell_angle_gamma 103.820(2)
_cell_formula_units_Z 2
_cell_length_a 7.0323(3)
_cell_length_b 8.6204(4)
_cell_length_c 13.7182(6)
_cell_measurement_reflns_used 5882
_cell_measurement_temperature 100.0(2)
_cell_measurement_theta_max 27.46
_cell_measurement_theta_min 2.55
_cell_volume 767.47(6)
_computing_cell_refinement 'SAINT v8.34A (Bruker, 2013)'
_computing_data_reduction 'SAINT v8.34A (Bruker, 2013)'
_computing_molecular_graphics 'Olex2 (Dolomanov et al., 2009)'
_computing_publication_material 'Olex2 (Dolomanov et al., 2009)'
_computing_structure_refinement 'ShelXL (Sheldrick, 2015)'
_computing_structure_solution 'ShelXT (Sheldrick, 2015)'
_diffrn_ambient_temperature 100.0(2)
_diffrn_measured_fraction_theta_full 0.999
_diffrn_measured_fraction_theta_max 0.999
_diffrn_measurement_device_type 'Bruker APEX-II CCD'
_diffrn_measurement_method '\f and \w scans'
_diffrn_radiation_type MoK\a
_diffrn_radiation_wavelength 0.71073
_diffrn_reflns_av_R_equivalents 0.0167
_diffrn_reflns_av_unetI/netI 0.0154
_diffrn_reflns_Laue_measured_fraction_full 0.999
_diffrn_reflns_Laue_measured_fraction_max 0.999
_diffrn_reflns_limit_h_max 8
_diffrn_reflns_limit_h_min -8
_diffrn_reflns_limit_k_max 10
_diffrn_reflns_limit_k_min -8
_diffrn_reflns_limit_l_max 16
_diffrn_reflns_limit_l_min -16
_diffrn_reflns_number 10582
_diffrn_reflns_point_group_measured_fraction_full 0.999
_diffrn_reflns_point_group_measured_fraction_max 0.999
_diffrn_reflns_theta_full 24.997
_diffrn_reflns_theta_max 24.997
_diffrn_reflns_theta_min 1.562
_diffrn_standards_number 0
_exptl_absorpt_coefficient_mu 0.096
_exptl_absorpt_correction_T_max 0.7456
_exptl_absorpt_correction_T_min 0.7086
_exptl_absorpt_correction_type multi-scan
_exptl_absorpt_process_details
'SADABS-2014/5 (Bruker,2014/5) was used for absorption correction. wR2(int) was 0.0383 before and 0.0307 after correction. The Ratio of minimum to maximum transmission is 0.9504. The \l/2 correction factor is 0.00150.'
_exptl_crystal_colour 'clear dark orange'
_exptl_crystal_colour_lustre clear
_exptl_crystal_colour_modifier dark
_exptl_crystal_colour_primary orange
_exptl_crystal_density_diffrn 1.352
_exptl_crystal_description block
_exptl_crystal_F_000 328
_exptl_crystal_size_max 0.62
_exptl_crystal_size_mid 0.4
_exptl_crystal_size_min 0.22
_refine_diff_density_max 0.225
_refine_diff_density_min -0.225
_refine_diff_density_rms 0.045
_refine_ls_extinction_method none
_refine_ls_goodness_of_fit_ref 1.099
_refine_ls_hydrogen_treatment mixed
_refine_ls_matrix_type full
_refine_ls_number_parameters 218
_refine_ls_number_reflns 2711
_refine_ls_number_restraints 0
_refine_ls_restrained_S_all 1.099
_refine_ls_R_factor_all 0.0372
_refine_ls_R_factor_gt 0.0324
_refine_ls_shift/su_max 0.000
_refine_ls_shift/su_mean 0.000
_refine_ls_structure_factor_coef Fsqd
_refine_ls_weighting_details 'w=1/[\s^2^(Fo^2^)+(0.0625P)^2^+0.1256P] where P=(Fo^2^+2Fc^2^)/3'
_refine_ls_weighting_scheme calc
_refine_ls_wR_factor_gt 0.0903
_refine_ls_wR_factor_ref 0.1020
_reflns_Friedel_coverage 0.000
_reflns_number_gt 2416
_reflns_number_total 2711
_reflns_threshold_expression 'I > 2\s(I)'
_cod_data_source_file c8ce01878b2.cif
_cod_data_source_block dd16_100k_0m
_cod_depositor_comments 'Adding full bibliography for 7232391--7232396.cif.'
_cod_database_code 7232393
_shelx_shelxl_version_number 2014/7
_shelx_space_group_comment
;
The symmetry employed for this shelxl refinement is uniquely defined
by the following loop, which should always be used as a source of
symmetry information in preference to the above space-group names.
They are only intended as comments.
;
_shelx_estimated_absorpt_t_max 0.979
_shelx_estimated_absorpt_t_min 0.943
_olex2_refinement_description
;
1. Fixed Uiso
 At 1.2 times of:
  All C(H) groups
 At 1.5 times of:
  All C(H,H,H) groups
2.a Aromatic/amide H refined with riding coordinates:
 C10(H10), C13(H13), C14(H14), C3(H3), C4(H4), C6(H6), C5(H5), C12(H12)
2.b Idealised Me refined as rotating group:
 C16(H16A,H16B,H16C), C15(H15A,H15B,H15C)
;
_olex2_submission_special_instructions 'No special instructions were received'

loop_
_space_group_symop_operation_xyz
'x, y, z'
'-x, -y, -z'

loop_
_atom_site_label
_atom_site_type_symbol
_atom_site_fract_x
_atom_site_fract_y
_atom_site_fract_z
_atom_site_U_iso_or_equiv
_atom_site_adp_type
_atom_site_occupancy
_atom_site_site_symmetry_order
_atom_site_calc_flag
_atom_site_refinement_flags_posn
O1 O 0.27793(13) 0.37291(10) 0.25626(7) 0.0224(2) Uani 1 1 d .
O3 O 0.72325(13) 1.02099(11) 0.05878(6) 0.0239(2) Uani 1 1 d .
O2 O 0.56376(14) 0.72534(11) 0.07032(6) 0.0250(2) Uani 1 1 d .
N1 N 0.28305(14) 0.51874(12) 0.44829(7) 0.0178(2) Uani 1 1 d .
N2 N 0.36527(14) 0.66392(12) 0.44224(8) 0.0183(2) Uani 1 1 d .
N4 N 0.85495(15) 1.11083(12) -0.06829(7) 0.0200(2) Uani 1 1 d .
N3 N 0.0875(2) 0.09081(14) 0.40093(9) 0.0362(3) Uani 1 1 d .
C8 C 0.40986(17) 0.66969(15) 0.34625(9) 0.0170(3) Uani 1 1 d .
C10 C 0.42163(17) 0.55294(15) 0.16516(9) 0.0195(3) Uani 1 1 d .
H10 H 0.3928 0.4599 0.1049 0.023 Uiso 1 1 calc R
C11 C 0.51678(17) 0.71160(15) 0.16150(9) 0.0189(3) Uani 1 1 d .
C9 C 0.36843(17) 0.52943(15) 0.25608(9) 0.0177(3) Uani 1 1 d .
C13 C 0.50759(17) 0.82816(15) 0.34000(9) 0.0197(3) Uani 1 1 d .
H13 H 0.5366 0.9222 0.3997 0.024 Uiso 1 1 calc R
C14 C 0.75133(18) 0.99638(15) -0.03190(9) 0.0201(3) Uani 1 1 d .
H14 H 0.6940 0.8873 -0.0782 0.024 Uiso 1 1 calc R
C2 C 0.14877(17) 0.35692(15) 0.55583(9) 0.0182(3) Uani 1 1 d .
C3 C 0.09530(17) 0.33928(15) 0.64865(9) 0.0193(3) Uani 1 1 d .
H3 H 0.0358 0.2316 0.6544 0.023 Uiso 1 1 calc R
C4 C 0.12992(18) 0.48054(16) 0.73220(9) 0.0215(3) Uani 1 1 d .
H4 H 0.0940 0.4698 0.7958 0.026 Uiso 1 1 calc R
C7 C 0.23689(16) 0.51543(15) 0.54622(9) 0.0172(3) Uani 1 1 d .
C1 C 0.11553(19) 0.20998(15) 0.46864(9) 0.0230(3) Uani 1 1 d .
C6 C 0.27080(18) 0.65643(15) 0.63188(9) 0.0220(3) Uani 1 1 d .
H6 H 0.3307 0.7645 0.6269 0.026 Uiso 1 1 calc R
C5 C 0.21720(19) 0.63868(16) 0.72386(9) 0.0238(3) Uani 1 1 d .
H5 H 0.2400 0.7349 0.7818 0.029 Uiso 1 1 calc R
C16 C 0.8847(2) 1.07175(17) -0.17524(9) 0.0252(3) Uani 1 1 d .
H16A H 1.0265 1.0876 -0.1786 0.038 Uiso 1 1 calc GR
H16B H 0.8354 1.1463 -0.2073 0.038 Uiso 1 1 calc GR
H16C H 0.8124 0.9551 -0.2117 0.038 Uiso 1 1 calc GR
C12 C 0.56242(18) 0.85099(15) 0.25002(9) 0.0204(3) Uani 1 1 d .
H12 H 0.6300 0.9590 0.2476 0.024 Uiso 1 1 calc R
C15 C 0.9444(2) 1.28069(16) -0.00148(10) 0.0285(3) Uani 1 1 d .
H15A H 0.8523 1.3490 -0.0048 0.043 Uiso 1 1 calc GR
H15B H 1.0677 1.3289 -0.0239 0.043 Uiso 1 1 calc GR
H15C H 0.9735 1.2786 0.0692 0.043 Uiso 1 1 calc GR
H1 H 0.256(3) 0.384(3) 0.3186(15) 0.051(5) Uiso 1 1 d .
H2 H 0.622(3) 0.836(3) 0.0774(14) 0.050(5) Uiso 1 1 d .

loop_
_atom_site_aniso_label
_atom_site_aniso_U_11
_atom_site_aniso_U_22
_atom_site_aniso_U_33
_atom_site_aniso_U_23
_atom_site_aniso_U_13
_atom_site_aniso_U_12
O1 0.0311(5) 0.0151(4) 0.0182(5) 0.0051(3) 0.0084(4) -0.0003(3)
O3 0.0311(5) 0.0236(5) 0.0179(5) 0.0086(3) 0.0089(4) 0.0048(4)
O2 0.0373(5) 0.0208(5) 0.0166(4) 0.0075(4) 0.0124(4) 0.0025(4)
N1 0.0193(5) 0.0174(5) 0.0180(5) 0.0074(4) 0.0057(4) 0.0042(4)
N2 0.0189(5) 0.0185(5) 0.0190(5) 0.0079(4) 0.0054(4) 0.0046(4)
N4 0.0263(5) 0.0178(5) 0.0160(5) 0.0057(4) 0.0066(4) 0.0043(4)
N3 0.0617(8) 0.0224(6) 0.0215(6) 0.0070(5) 0.0153(6) 0.0022(6)
C8 0.0182(6) 0.0189(6) 0.0150(6) 0.0064(5) 0.0048(4) 0.0048(5)
C10 0.0217(6) 0.0181(6) 0.0162(6) 0.0029(5) 0.0047(5) 0.0028(5)
C11 0.0206(6) 0.0216(6) 0.0164(6) 0.0079(5) 0.0063(5) 0.0059(5)
C9 0.0167(6) 0.0162(6) 0.0203(6) 0.0069(5) 0.0040(5) 0.0027(4)
C13 0.0240(6) 0.0168(6) 0.0175(6) 0.0042(5) 0.0054(5) 0.0047(5)
C14 0.0254(6) 0.0171(6) 0.0179(6) 0.0057(5) 0.0051(5) 0.0048(5)
C2 0.0192(6) 0.0192(6) 0.0179(6) 0.0067(5) 0.0048(5) 0.0063(5)
C3 0.0206(6) 0.0204(6) 0.0197(6) 0.0096(5) 0.0066(5) 0.0056(5)
C4 0.0256(6) 0.0258(7) 0.0163(6) 0.0089(5) 0.0083(5) 0.0084(5)
C7 0.0174(6) 0.0204(6) 0.0159(6) 0.0072(5) 0.0052(5) 0.0062(5)
C1 0.0322(7) 0.0201(6) 0.0182(6) 0.0100(5) 0.0091(5) 0.0032(5)
C6 0.0277(6) 0.0169(6) 0.0215(6) 0.0064(5) 0.0070(5) 0.0045(5)
C5 0.0310(7) 0.0208(6) 0.0184(6) 0.0031(5) 0.0074(5) 0.0071(5)
C16 0.0309(7) 0.0298(7) 0.0174(6) 0.0095(5) 0.0087(5) 0.0085(5)
C12 0.0245(6) 0.0153(6) 0.0216(6) 0.0076(5) 0.0071(5) 0.0024(5)
C15 0.0351(7) 0.0190(6) 0.0269(7) 0.0056(5) 0.0075(6) -0.0003(5)

loop_
_atom_type_symbol
_atom_type_description
_atom_type_scat_dispersion_real
_atom_type_scat_dispersion_imag
_atom_type_scat_source
C C 0.0033 0.0016 'International Tables Vol C Tables 4.2.6.8 and 6.1.1.4'
H H 0.0000 0.0000 'International Tables Vol C Tables 4.2.6.8 and 6.1.1.4'
N N 0.0061 0.0033 'International Tables Vol C Tables 4.2.6.8 and 6.1.1.4'
O O 0.0106 0.0060 'International Tables Vol C Tables 4.2.6.8 and 6.1.1.4'

loop_
_geom_angle_atom_site_label_1
_geom_angle_atom_site_label_2
_geom_angle_atom_site_label_3
_geom_angle
C9 O1 H1 104.5(13)
C11 O2 H2 108.9(11)
N2 N1 C7 114.84(10)
N1 N2 C8 115.60(10)
C14 N4 C16 121.57(10)
C14 N4 C15 120.25(10)
C15 N4 C16 118.18(10)
N2 C8 C9 125.66(11)
N2 C8 C13 115.91(10)
C13 C8 C9 118.41(11)
C11 C10 H10 119.8
C9 C10 H10 119.8
C9 C10 C11 120.40(11)
O2 C11 C10 117.20(10)
O2 C11 C12 122.00(10)
C10 C11 C12 120.79(11)
O1 C9 C8 121.97(11)
O1 C9 C10 118.35(10)
C10 C9 C8 119.68(11)
C8 C13 H13 119.1
C12 C13 C8 121.84(11)
C12 C13 H13 119.1
O3 C14 N4 124.69(11)
O3 C14 H14 117.7
N4 C14 H14 117.7
C3 C2 C7 121.05(11)
C3 C2 C1 119.48(11)
C7 C2 C1 119.47(11)
C2 C3 H3 120.4
C4 C3 C2 119.12(11)
C4 C3 H3 120.4
C3 C4 H4 119.7
C3 C4 C5 120.50(11)
C5 C4 H4 119.7
C2 C7 N1 116.24(10)
C6 C7 N1 124.98(11)
C6 C7 C2 118.77(11)
N3 C1 C2 178.26(13)
C7 C6 H6 120.0
C5 C6 C7 120.08(11)
C5 C6 H6 120.0
C4 C5 H5 119.8
C6 C5 C4 120.47(11)
C6 C5 H5 119.8
N4 C16 H16A 109.5
N4 C16 H16B 109.5
N4 C16 H16C 109.5
H16A C16 H16B 109.5
H16A C16 H16C 109.5
H16B C16 H16C 109.5
C11 C12 H12 120.6
C13 C12 C11 118.86(11)
C13 C12 H12 120.6
N4 C15 H15A 109.5
N4 C15 H15B 109.5
N4 C15 H15C 109.5
H15A C15 H15B 109.5
H15A C15 H15C 109.5
H15B C15 H15C 109.5

loop_
_geom_bond_atom_site_label_1
_geom_bond_atom_site_label_2
_geom_bond_distance
O1 C9 1.3481(14)
O1 H1 0.87(2)
O3 C14 1.2447(14)
O2 C11 1.3485(14)
O2 H2 0.92(2)
N1 N2 1.2752(15)
N1 C7 1.4141(15)
N2 C8 1.3898(15)
N4 C14 1.3182(16)
N4 C16 1.4583(15)
N4 C15 1.4546(15)
N3 C1 1.1455(17)
C8 C9 1.4273(17)
C8 C13 1.4038(16)
C10 H10 0.9500
C10 C11 1.3880(17)
C10 C9 1.3839(17)
C11 C12 1.4074(17)
C13 H13 0.9500
C13 C12 1.3732(16)
C14 H14 0.9500
C2 C3 1.3940(16)
C2 C7 1.4054(17)
C2 C1 1.4422(17)
C3 H3 0.9500
C3 C4 1.3822(18)
C4 H4 0.9500
C4 C5 1.3945(18)
C7 C6 1.3983(17)
C6 H6 0.9500
C6 C5 1.3834(17)
C5 H5 0.9500
C16 H16A 0.9800
C16 H16B 0.9800
C16 H16C 0.9800
C12 H12 0.9500
C15 H15A 0.9800
C15 H15B 0.9800
C15 H15C 0.9800

loop_
_geom_torsion_atom_site_label_1
_geom_torsion_atom_site_label_2
_geom_torsion_atom_site_label_3
_geom_torsion_atom_site_label_4
_geom_torsion
O2 C11 C12 C13 179.07(11)
N1 N2 C8 C9 1.14(17)
N1 N2 C8 C13 -177.53(10)
N1 C7 C6 C5 179.14(11)
N2 N1 C7 C2 -179.09(10)
N2 N1 C7 C6 1.50(17)
N2 C8 C9 O1 0.30(19)
N2 C8 C9 C10 -179.80(11)
N2 C8 C13 C12 179.16(10)
C8 C13 C12 C11 0.83(18)
C10 C11 C12 C13 -1.31(18)
C11 C10 C9 O1 -179.39(11)
C11 C10 C9 C8 0.70(18)
C9 C8 C13 C12 0.39(18)
C9 C10 C11 O2 -179.82(10)
C9 C10 C11 C12 0.54(18)
C13 C8 C9 O1 178.94(11)
C13 C8 C9 C10 -1.16(17)
C2 C3 C4 C5 -0.01(19)
C2 C7 C6 C5 -0.26(18)
C3 C2 C7 N1 -179.34(10)
C3 C2 C7 C6 0.11(18)
C3 C4 C5 C6 -0.1(2)
C7 N1 N2 C8 -179.38(9)
C7 C2 C3 C4 0.02(18)
C7 C6 C5 C4 0.28(19)
C1 C2 C3 C4 179.20(11)
C1 C2 C7 N1 1.48(17)
C1 C2 C7 C6 -179.07(11)
C16 N4 C14 O3 178.77(11)
C15 N4 C14 O3 -0.75(19)
